data_7013157
loop_
_publ_author_name
'Yip, Ka-Lai'
'Yu, Wing-Yiu'
'Chan, Pui-Ming'
'Zhu, Nian-Yong'
'Che, Chi-Ming'

_publ_section_title
;
 Nitrido-ruthenium(vi) and -osmium(vi) complexes of multianionic
 chelating (N, O) ligands. Reactions with nucleophiles, electrophiles
 and oxidizing agentsElectronic supplementary information (ESI)
 available: Fig. S1?S6. See http://www.rsc.org/suppdata/dt/b3/b304920p/
;
_journal_issue 18
_journal_name_full 'Dalton Transactions'
_journal_page_first 3556
_journal_paper_doi 10.1039/b304920p
_journal_year 2003
_chemical_formula_moiety 'C49 H49 Cl N O2 P2 Ru '
_chemical_formula_sum 'C49 H49 Cl N O2 P2 Ru'
_chemical_formula_weight 882.40
_space_group_IT_number 14
_symmetry_cell_setting monoclinic
_symmetry_Int_Tables_number 14
_symmetry_space_group_name_Hall '-P 2yn'
_symmetry_space_group_name_H-M 'P 1 21/n 1'
_audit_creation_date 'Tue Dec 22 16:42:26 1998'
_audit_creation_method 'from TEXRAY.INF file'
_cell_angle_alpha 90
_cell_angle_beta 91.00(3)
_cell_angle_gamma 90
_cell_formula_units_Z 4
_cell_length_a 9.243(3)
_cell_length_b 11.208(4)
_cell_length_c 40.92(1)
_cell_measurement_reflns_used 22
_cell_measurement_temperature 301.2
_cell_measurement_theta_max 15.8
_cell_measurement_theta_min 12.4
_cell_volume 4238(2)
_computing_cell_refinement 'MSC/AFC Diffractometer Control'
_computing_data_collection 'MSC/AFC Diffractometer Control'
_computing_data_reduction teXsan
_computing_publication_material teXsan
_computing_structure_refinement teXsan
_computing_structure_solution 'DIRDIF92 (PATTY)'
_diffrn_ambient_temperature 301.2
_diffrn_measurement_device AFC7R
_diffrn_measurement_method 'omega scans with profile analysis'
_diffrn_orient_matrix_UB_11 -0.08274
_diffrn_orient_matrix_UB_12 0.02614
_diffrn_orient_matrix_UB_13 0.01369
_diffrn_orient_matrix_UB_21 0.05359
_diffrn_orient_matrix_UB_22 -0.02695
_diffrn_orient_matrix_UB_23 0.02012
_diffrn_orient_matrix_UB_31 0.04461
_diffrn_orient_matrix_UB_32 0.08094
_diffrn_orient_matrix_UB_33 0.00226
_diffrn_radiation_monochromator graphite
_diffrn_radiation_source 'X-ray tube'
_diffrn_radiation_type MoKalpha
_diffrn_radiation_wavelength 0.7107
_diffrn_reflns_av_R_equivalents 12.70
_diffrn_reflns_limit_h_max 9
_diffrn_reflns_limit_h_min 0
_diffrn_reflns_limit_k_max 12
_diffrn_reflns_limit_k_min 0
_diffrn_reflns_limit_l_max 46
_diffrn_reflns_limit_l_min -46
_diffrn_reflns_number 6552
_diffrn_reflns_theta_max 24.00
_diffrn_standards_decay_% 0.97
_diffrn_standards_interval_count 300
_diffrn_standards_number 3
_exptl_absorpt_coefficient_mu 0.549
_exptl_absorpt_correction_T_max 1.000
_exptl_absorpt_correction_T_min 0.652
_exptl_absorpt_correction_type empirical
_exptl_absorpt_process_details psi-scan
_exptl_crystal_colour HABIT
_exptl_crystal_density_diffrn 1.383
_exptl_crystal_density_meas 0.000
_exptl_crystal_description XDIM
_exptl_crystal_F_000 1828.00
_exptl_crystal_size_max 0.300
_exptl_crystal_size_mid 0.200
_exptl_crystal_size_min 0.150
_refine_diff_density_max 1.29
_refine_diff_density_min -1.45
_refine_ls_extinction_coef 0.00000
_refine_ls_extinction_method none
_refine_ls_goodness_of_fit_obs 3.099
_refine_ls_hydrogen_treatment noref
_refine_ls_matrix_type full
_refine_ls_number_parameters 505
_refine_ls_number_reflns 2638
_refine_ls_number_restraints 0
_refine_ls_R_factor_obs 0.0774
_refine_ls_shift/esd_max 0.0320
_refine_ls_structure_factor_coef F
_refine_ls_weighting_scheme sigma
_refine_ls_wR_factor_obs 0.1020
_reflns_number_observed 2638
_reflns_number_total 6069
_reflns_observed_criterion 3.00
_cod_data_source_file b304920p.txt
_cod_data_source_block afc678_Chan_PM's_Ru_ONO_Nov_18_1997
_cod_depositor_comments
;
The following automatic conversions were performed:

'_atom_site_thermal_displace_type' tag value 'Uij' was replaced with
'Uani' value 105 times.

Automatic conversion script
Id: cif_fix_values 1646 2011-03-28 12:23:43Z adriana 
;
_cod_original_sg_symbol_H-M 'P 21/n     '
_cod_original_formula_sum 'C49 H49 Cl N O2 P2 Ru '
_cod_database_code 7013157

loop_
_symmetry_equiv_pos_as_xyz
'   +x,   +y,   +z'
1/2-x,1/2+y,1/2-z
'   -x,   -y,   -z'
1/2+x,1/2-y,1/2+z

loop_
_atom_site_aniso_label
_atom_site_aniso_U_11
_atom_site_aniso_U_22
_atom_site_aniso_U_33
_atom_site_aniso_U_12
_atom_site_aniso_U_13
_atom_site_aniso_U_23
Ru(1) 0.0396(7) 0.0431(10) 0.0394(7) -0.0033(8) 0.0096(5) 0.0015(7)
Cl(1) 0.041(2) 0.075(4) 0.060(2) -0.003(3) 0.011(2) 0.005(2)
P(1) 0.043(2) 0.049(3) 0.049(2) 0.000(3) 0.011(2) 0.001(2)
P(2) 0.045(3) 0.058(3) 0.050(2) -0.001(3) 0.012(2) 0.005(2)
O(1) 0.059(7) 0.049(8) 0.030(5) 0.007(7) 0.004(4) 0.006(5)
O(2) 0.063(7) 0.061(8) 0.028(5) 0.002(7) -0.007(4) -0.003(5)
N(1) 0.036(7) 0.05(1) 0.052(8) -0.025(8) 0.025(6) 0.000(8)
C(1) 0.11(1) 0.08(2) 0.037(9) 0.02(1) 0.018(9) -0.014(9)
C(2) 0.07(1) 0.07(1) 0.08(1) 0.02(1) 0.002(9) -0.02(1)
C(3) 0.05(1) 0.04(1) 0.07(1) -0.01(1) 0.006(9) 0.004(9)
C(4) 0.06(1) 0.07(2) 0.08(1) -0.03(1) -0.004(9) 0.01(1)
C(5) 0.05(1) 0.07(2) 0.15(2) -0.03(1) -0.01(1) -0.02(2)
C(6) 0.11(2) 0.09(2) 0.13(2) 0.00(2) 0.02(2) 0.05(2)
C(7) 0.08(1) 0.07(2) 0.09(1) -0.01(1) 0.01(1) 0.04(1)
C(8) 0.07(1) 0.06(1) 0.07(1) -0.01(1) 0.013(9) 0.01(1)
C(9) 0.06(1) 0.07(1) 0.09(1) 0.00(1) 0.019(9) 0.02(1)
C(10) 0.06(1) 0.08(1) 0.048(9) 0.00(1) 0.002(7) -0.013(9)
C(11) 0.06(1) 0.05(1) 0.05(1) -0.01(1) 0.018(8) -0.012(9)
C(12) 0.032(9) 0.07(2) 0.07(1) 0.01(1) 0.011(8) -0.01(1)
C(13) 0.07(1) 0.08(2) 0.09(1) 0.04(1) 0.02(1) 0.01(1)
C(14) 0.11(2) 0.09(2) 0.07(1) 0.04(2) 0.03(1) -0.01(1)
C(15) 0.10(2) 0.05(1) 0.06(1) 0.01(1) 0.02(1) -0.01(1)
C(16) 0.07(1) 0.09(2) 0.06(1) 0.02(1) 0.016(9) 0.00(1)
C(17) 0.021(8) 0.03(1) 0.050(9) 0.020(9) 0.006(6) 0.009(8)
C(18) 0.05(1) 0.05(1) 0.051(10) -0.02(1) 0.015(7) 0.004(10)
C(19) 0.06(1) 0.04(1) 0.06(1) 0.00(1) 0.001(8) 0.009(10)
C(20) 0.05(1) 0.08(2) 0.06(1) 0.02(1) -0.003(8) 0.01(1)
C(21) 0.06(1) 0.11(2) 0.05(1) 0.02(2) 0.004(9) 0.00(1)
C(22) 0.09(1) 0.08(2) 0.06(1) 0.04(1) 0.00(1) 0.03(1)
C(23) 0.07(1) 0.07(2) 0.07(1) -0.02(1) 0.006(10) -0.01(1)
C(24) 0.05(1) 0.03(1) 0.041(9) 0.00(1) 0.002(7) 0.007(8)
C(25) 0.04(1) 0.06(1) 0.047(9) 0.00(1) 0.002(7) -0.002(9)
C(26) 0.05(1) 0.07(2) 0.07(1) 0.00(1) 0.029(8) 0.00(1)
C(27) 0.06(1) 0.06(2) 0.07(1) -0.02(1) 0.011(9) 0.01(1)
C(28) 0.08(1) 0.05(1) 0.08(1) -0.02(1) 0.015(10) -0.01(1)
C(29) 0.05(1) 0.05(1) 0.07(1) 0.00(1) 0.014(8) 0.000(9)
C(30) 0.047(9) 0.03(1) 0.054(10) -0.007(9) 0.007(7) 0.007(8)
C(31) 0.05(1) 0.04(1) 0.06(1) 0.00(1) 0.028(8) 0.002(10)
C(32) 0.09(1) 0.05(1) 0.07(1) -0.02(1) 0.02(1) 0.00(1)
C(33) 0.08(1) 0.05(2) 0.05(1) -0.01(1) 0.014(9) -0.01(1)
C(34) 0.08(1) 0.04(1) 0.045(10) -0.01(1) 0.001(8) -0.006(10)
C(35) 0.05(1) 0.06(1) 0.036(9) 0.00(1) 0.012(7) -0.003(10)
C(36) 0.06(1) 0.05(1) 0.036(8) -0.01(1) 0.007(7) 0.002(8)
C(37) 0.05(1) 0.06(1) 0.05(1) 0.00(1) 0.004(8) 0.018(9)
C(38) 0.06(1) 0.05(1) 0.06(1) 0.04(1) 0.009(8) 0.010(10)
C(39) 0.11(2) 0.04(1) 0.047(10) 0.01(1) 0.020(10) 0.009(9)
C(40) 0.15(2) 0.07(2) 0.06(1) 0.01(2) 0.05(1) 0.01(1)
C(41) 0.13(2) 0.10(2) 0.09(2) 0.02(2) 0.07(2) 0.03(2)
C(42) 0.09(2) 0.13(2) 0.08(1) 0.03(2) 0.05(1) 0.05(2)
C(43) 0.05(1) 0.05(1) 0.08(1) 0.00(1) 0.019(9) 0.007(10)
C(44) 0.07(1) 0.08(2) 0.036(9) -0.01(1) 0.001(8) 0.001(10)
C(45) 0.09(1) 0.08(2) 0.06(1) 0.00(1) 0.011(9) 0.01(1)
C(46) 0.09(2) 0.07(2) 0.07(1) 0.04(1) -0.02(1) 0.00(1)
C(47) 0.09(2) 0.06(2) 0.10(2) 0.01(1) -0.03(1) 0.00(1)
C(48) 0.10(2) 0.09(2) 0.07(1) 0.02(2) 0.01(1) -0.01(1)
C(49) 0.06(1) 0.06(1) 0.08(1) 0.01(1) 0.013(10) 0.00(1)

loop_
_atom_site_label
_atom_site_fract_x
_atom_site_fract_y
_atom_site_fract_z
_atom_site_U_iso_or_equiv
_atom_site_thermal_displace_type
_atom_site_calc_flag
_atom_site_calc_attached_atom
Ru(1) 0.0652(1) 0.0394(1) 0.38601(3) 0.0406 Uani ? ?
Cl(1) -0.1938(4) 0.0444(4) 0.39525(9) 0.0588 Uani ? ?
P(1) 0.0704(4) 0.2167(4) 0.41557(9) 0.0471 Uani ? ?
P(2) 0.3255(4) 0.0289(5) 0.38247(9) 0.0509 Uani ? ?
O(1) 0.091(1) -0.0509(10) 0.4279(2) 0.0461 Uani ? ?
O(2) 0.054(1) 0.145(1) 0.3463(2) 0.0506 Uani ? ?
N(1) 0.026(1) -0.120(1) 0.3588(3) 0.0460 Uani ? ?
C(1) 0.073(2) 0.196(2) 0.4595(3) 0.0748 Uani ? ?
C(2) -0.085(2) 0.312(2) 0.4091(4) 0.0727 Uani ? ?
C(3) 0.210(2) 0.326(2) 0.4085(4) 0.0556 Uani ? ?
C(4) 0.312(2) 0.365(2) 0.4315(4) 0.0693 Uani ? ?
C(5) 0.410(2) 0.446(2) 0.4243(6) 0.0916 Uani ? ?
C(6) 0.416(3) 0.497(2) 0.3935(7) 0.1117 Uani ? ?
C(7) 0.318(2) 0.467(2) 0.3698(5) 0.0789 Uani ? ?
C(8) 0.216(2) 0.380(2) 0.3771(4) 0.0665 Uani ? ?
C(9) 0.429(2) 0.148(2) 0.3630(4) 0.0707 Uani ? ?
C(10) 0.415(2) 0.025(2) 0.4222(3) 0.0607 Uani ? ?
C(11) 0.404(2) -0.096(2) 0.3603(4) 0.0506 Uani ? ?
C(12) 0.525(2) -0.159(2) 0.3718(4) 0.0594 Uani ? ?
C(13) 0.584(2) -0.248(2) 0.3530(5) 0.0770 Uani ? ?
C(14) 0.522(2) -0.280(2) 0.3228(5) 0.0889 Uani ? ?
C(15) 0.402(2) -0.222(2) 0.3115(4) 0.0701 Uani ? ?
C(16) 0.344(2) -0.133(2) 0.3302(4) 0.0729 Uani ? ?
C(17) 0.082(1) -0.173(1) 0.4325(3) 0.0353 Uani ? ?
C(18) 0.174(2) -0.212(2) 0.4633(4) 0.0487 Uani ? ?
C(19) 0.227(2) -0.128(2) 0.4833(4) 0.0540 Uani ? ?
C(20) 0.308(2) -0.160(2) 0.5117(4) 0.0617 Uani ? ?
C(21) 0.329(2) -0.279(2) 0.5188(4) 0.0761 Uani ? ?
C(22) 0.272(2) -0.364(2) 0.4994(4) 0.0748 Uani ? ?
C(23) 0.191(2) -0.333(2) 0.4711(4) 0.0695 Uani ? ?
C(24) -0.077(2) -0.212(2) 0.4389(3) 0.0419 Uani ? ?
C(25) -0.164(2) -0.140(2) 0.4573(3) 0.0511 Uani ? ?
C(26) -0.302(2) -0.176(2) 0.4660(4) 0.0626 Uani ? ?
C(27) -0.349(2) -0.289(2) 0.4574(4) 0.0655 Uani ? ?
C(28) -0.266(2) -0.359(2) 0.4394(4) 0.0698 Uani ? ?
C(29) -0.127(2) -0.327(2) 0.4307(4) 0.0560 Uani ? ?
C(30) 0.145(2) -0.239(1) 0.4026(3) 0.0446 Uani ? ?
C(31) 0.058(2) -0.230(2) 0.3705(4) 0.0507 Uani ? ?
C(32) 0.023(2) -0.335(2) 0.3536(4) 0.0674 Uani ? ?
C(33) -0.053(2) -0.325(2) 0.3239(4) 0.0617 Uani ? ?
C(34) -0.085(2) -0.221(2) 0.3118(4) 0.0523 Uani ? ?
C(35) -0.053(2) -0.114(2) 0.3291(3) 0.0497 Uani ? ?
C(36) -0.112(2) 0.002(2) 0.3179(3) 0.0497 Uani ? ?
C(37) -0.012(2) 0.107(2) 0.3156(4) 0.0544 Uani ? ?
C(38) 0.116(2) 0.091(2) 0.2906(4) 0.0570 Uani ? ?
C(39) 0.106(2) -0.001(2) 0.2672(4) 0.0671 Uani ? ?
C(40) 0.225(3) -0.012(2) 0.2458(5) 0.0971 Uani ? ?
C(41) 0.338(3) 0.060(2) 0.2470(6) 0.1060 Uani ? ?
C(42) 0.341(2) 0.150(2) 0.2696(5) 0.0987 Uani ? ?
C(43) 0.228(2) 0.166(2) 0.2912(4) 0.0588 Uani ? ?
C(44) -0.104(2) 0.215(2) 0.3042(4) 0.0609 Uani ? ?
C(45) -0.089(2) 0.275(2) 0.2737(4) 0.0742 Uani ? ?
C(46) -0.175(2) 0.371(2) 0.2652(4) 0.0793 Uani ? ?
C(47) -0.279(2) 0.413(2) 0.2864(6) 0.0825 Uani ? ?
C(48) -0.295(2) 0.356(2) 0.3160(5) 0.0895 Uani ? ?
C(49) -0.208(2) 0.260(2) 0.3250(4) 0.0657 Uani ? ?
H(1) -0.0148 0.1596 0.4659 0.0897 Uani ? ?
H(2) 0.1523 0.1468 0.4657 0.0897 Uani ? ?
H(3) 0.0825 0.2716 0.4699 0.0897 Uani ? ?
H(4) -0.0821 0.3760 0.4245 0.0873 Uani ? ?
H(5) -0.0839 0.3441 0.3876 0.0873 Uani ? ?
H(6) -0.1712 0.2675 0.4119 0.0873 Uani ? ?
H(7) 0.3098 0.3330 0.4530 0.0835 Uani ? ?
H(8) 0.4790 0.4691 0.4406 0.1095 Uani ? ?
H(9) 0.4898 0.5538 0.3890 0.1333 Uani ? ?
H(10) 0.3196 0.5041 0.3489 0.0949 Uani ? ?
H(11) 0.1476 0.3560 0.3607 0.0798 Uani ? ?
H(12) 0.5295 0.1359 0.3670 0.0847 Uani ? ?
H(13) 0.4099 0.1478 0.3401 0.0847 Uani ? ?
H(14) 0.4014 0.2232 0.3718 0.0847 Uani ? ?
H(15) 0.3708 -0.0346 0.4354 0.0729 Uani ? ?
H(16) 0.5142 0.0060 0.4197 0.0729 Uani ? ?
H(17) 0.4061 0.1003 0.4325 0.0729 Uani ? ?
H(18) 0.5662 -0.1403 0.3926 0.0713 Uani ? ?
H(19) 0.6678 -0.2881 0.3607 0.0926 Uani ? ?
H(20) 0.5632 -0.3418 0.3102 0.1066 Uani ? ?
H(21) 0.3590 -0.2418 0.2910 0.0843 Uani ? ?
H(22) 0.2583 -0.0944 0.3224 0.0875 Uani ? ?
H(23) 0.2111 -0.0456 0.4786 0.0644 Uani ? ?
H(24) 0.3480 -0.1006 0.5257 0.0742 Uani ? ?
H(25) 0.3842 -0.3010 0.5377 0.0912 Uani ? ?
H(26) 0.2872 -0.4458 0.5046 0.0896 Uani ? ?
H(27) 0.1482 -0.3925 0.4576 0.0833 Uani ? ?
H(28) -0.1294 -0.0647 0.4642 0.0611 Uani ? ?
H(29) -0.3629 -0.1229 0.4776 0.0748 Uani ? ?
H(30) -0.4405 -0.3171 0.4645 0.0787 Uani ? ?
H(31) -0.3028 -0.4336 0.4322 0.0837 Uani ? ?
H(32) -0.0674 -0.3811 0.4194 0.0673 Uani ? ?
H(33) 0.2391 -0.2081 0.3989 0.0537 Uani ? ?
H(34) 0.1529 -0.3217 0.4080 0.0537 Uani ? ?
H(35) 0.0495 -0.4106 0.3621 0.0807 Uani ? ?
H(36) -0.0806 -0.3951 0.3125 0.0741 Uani ? ?
H(37) -0.1313 -0.2162 0.2909 0.0629 Uani ? ?
H(38) -0.1528 -0.0108 0.2967 0.0597 Uani ? ?
H(39) -0.1859 0.0229 0.3326 0.0597 Uani ? ?
H(40) 0.0246 -0.0517 0.2657 0.0804 Uani ? ?
H(41) 0.2235 -0.0745 0.2301 0.1169 Uani ? ?
H(42) 0.4153 0.0509 0.2323 0.1271 Uani ? ?
H(43) 0.4220 0.2019 0.2707 0.1177 Uani ? ?
H(44) 0.2304 0.2299 0.3064 0.0707 Uani ? ?
H(45) -0.0184 0.2488 0.2589 0.0890 Uani ? ?
H(46) -0.1638 0.4081 0.2446 0.0950 Uani ? ?
H(47) -0.3369 0.4799 0.2806 0.0987 Uani ? ?
H(48) -0.3679 0.3825 0.3305 0.1073 Uani ? ?
H(49) -0.2192 0.2241 0.3458 0.0788 Uani ? ?

loop_
_atom_type_symbol
_atom_type_oxidation_number
_atom_type_number_in_cell
_atom_type_scat_dispersion_real
_atom_type_scat_dispersion_imag
_atom_type_scat_source
C 0 196 0.003 0.002 'International Tables'
H 0 196 0.000 0.000 'International Tables'
N 0 4 0.006 0.003 'International Tables'
O 0 8 0.011 0.006 'International Tables'
P 0 8 0.102 0.094 'International Tables'
Cl 0 4 0.148 0.159 'International Tables'
Ru 0 4 -1.259 0.836 'International Tables'

loop_
_geom_angle_atom_site_label_1
_geom_angle_atom_site_label_2
_geom_angle_atom_site_label_3
_geom_angle
_geom_angle_site_symmetry_1
_geom_angle_site_symmetry_2
_geom_angle_site_symmetry_3
_geom_angle_publ_flag
Cl(1) Ru(1) P(1) 84.9(2) ? ? ? yes
Cl(1) Ru(1) P(2) 174.3(1) ? ? ? yes
Cl(1) Ru(1) O(1) 89.0(3) ? ? ? yes
Cl(1) Ru(1) O(2) 94.4(3) ? ? ? yes
Cl(1) Ru(1) N(1) 86.8(3) ? ? ? yes
P(1) Ru(1) P(2) 93.5(2) ? ? ? yes
P(1) Ru(1) O(1) 89.2(3) ? ? ? yes
P(1) Ru(1) O(2) 85.3(3) ? ? ? yes
P(1) Ru(1) N(1) 171.5(3) ? ? ? yes
P(2) Ru(1) O(1) 85.5(3) ? ? ? yes
P(2) Ru(1) O(2) 90.9(3) ? ? ? yes
P(2) Ru(1) N(1) 94.9(3) ? ? ? yes
O(1) Ru(1) O(2) 173.3(4) ? ? ? yes
O(1) Ru(1) N(1) 92.3(5) ? ? ? yes
O(2) Ru(1) N(1) 93.7(5) ? ? ? yes
Ru(1) P(1) C(1) 114.0(6) ? ? ? yes
Ru(1) P(1) C(2) 114.9(6) ? ? ? yes
Ru(1) P(1) C(3) 120.3(6) ? ? ? yes
C(1) P(1) C(2) 102.5(8) ? ? ? yes
C(1) P(1) C(3) 104.4(8) ? ? ? yes
C(2) P(1) C(3) 98.2(8) ? ? ? yes
Ru(1) P(2) C(9) 121.2(6) ? ? ? yes
Ru(1) P(2) C(10) 112.7(5) ? ? ? yes
Ru(1) P(2) C(11) 118.2(5) ? ? ? yes
C(9) P(2) C(10) 100.1(8) ? ? ? yes
C(9) P(2) C(11) 97.4(7) ? ? ? yes
C(10) P(2) C(11) 104.3(8) ? ? ? yes
Ru(1) O(1) C(17) 127.6(8) ? ? ? yes
Ru(1) O(2) C(37) 122.9(10) ? ? ? yes
Ru(1) N(1) C(31) 122(1) ? ? ? yes
Ru(1) N(1) C(35) 119(1) ? ? ? yes
C(31) N(1) C(35) 117(1) ? ? ? yes
P(1) C(3) C(4) 125(1) ? ? ? yes
P(1) C(3) C(8) 117(1) ? ? ? yes
C(4) C(3) C(8) 116(1) ? ? ? yes
C(3) C(4) C(5) 121(1) ? ? ? yes
C(4) C(5) C(6) 121(2) ? ? ? yes
C(5) C(6) C(7) 120(2) ? ? ? yes
C(6) C(7) C(8) 117(1) ? ? ? yes
C(3) C(8) C(7) 121(1) ? ? ? yes
P(2) C(11) C(12) 122(1) ? ? ? yes
P(2) C(11) C(16) 120(1) ? ? ? yes
C(12) C(11) C(16) 116(1) ? ? ? yes
C(11) C(12) C(13) 119(1) ? ? ? yes
C(12) C(13) C(14) 121(1) ? ? ? yes
C(13) C(14) C(15) 119(1) ? ? ? yes
C(14) C(15) C(16) 118(1) ? ? ? yes
C(11) C(16) C(15) 123(1) ? ? ? yes
O(1) C(17) C(18) 110(1) ? ? ? yes
O(1) C(17) C(24) 111(1) ? ? ? yes
O(1) C(17) C(30) 109(1) ? ? ? yes
C(18) C(17) C(24) 106(1) ? ? ? yes
C(18) C(17) C(30) 107(1) ? ? ? yes
C(24) C(17) C(30) 111(1) ? ? ? yes
C(17) C(18) C(19) 119(1) ? ? ? yes
C(17) C(18) C(23) 120(1) ? ? ? yes
C(19) C(18) C(23) 120(1) ? ? ? yes
C(18) C(19) C(20) 120(1) ? ? ? yes
C(19) C(20) C(21) 119(1) ? ? ? yes
C(20) C(21) C(22) 120(1) ? ? ? yes
C(21) C(22) C(23) 120(1) ? ? ? yes
C(18) C(23) C(22) 118(1) ? ? ? yes
C(17) C(24) C(25) 119(1) ? ? ? yes
C(17) C(24) C(29) 121(1) ? ? ? yes
C(25) C(24) C(29) 117(1) ? ? ? yes
C(24) C(25) C(26) 121(1) ? ? ? yes
C(25) C(26) C(27) 118(1) ? ? ? yes
C(26) C(27) C(28) 119(1) ? ? ? yes
C(27) C(28) C(29) 122(1) ? ? ? yes
C(24) C(29) C(28) 118(1) ? ? ? yes
C(17) C(30) C(31) 116(1) ? ? ? yes
N(1) C(31) C(30) 118(1) ? ? ? yes
N(1) C(31) C(32) 122(1) ? ? ? yes
C(30) C(31) C(32) 118(1) ? ? ? yes
C(31) C(32) C(33) 118(1) ? ? ? yes
C(32) C(33) C(34) 120(1) ? ? ? yes
C(33) C(34) C(35) 121(1) ? ? ? yes
N(1) C(35) C(34) 119(1) ? ? ? yes
N(1) C(35) C(36) 119(1) ? ? ? yes
C(34) C(35) C(36) 120(1) ? ? ? yes
C(35) C(36) C(37) 119(1) ? ? ? yes
O(2) C(37) C(36) 115(1) ? ? ? yes
O(2) C(37) C(38) 106(1) ? ? ? yes
O(2) C(37) C(44) 104(1) ? ? ? yes
C(36) C(37) C(38) 114(1) ? ? ? yes
C(36) C(37) C(44) 107(1) ? ? ? yes
C(38) C(37) C(44) 107(1) ? ? ? yes
C(37) C(38) C(39) 118(1) ? ? ? yes
C(37) C(38) C(43) 120(1) ? ? ? yes
C(39) C(38) C(43) 120(1) ? ? ? yes
C(38) C(39) C(40) 116(1) ? ? ? yes
C(39) C(40) C(41) 122(2) ? ? ? yes
C(40) C(41) C(42) 118(2) ? ? ? yes
C(41) C(42) C(43) 121(2) ? ? ? yes
C(38) C(43) C(42) 119(1) ? ? ? yes
C(37) C(44) C(45) 125(1) ? ? ? yes
C(37) C(44) C(49) 118(1) ? ? ? yes
C(45) C(44) C(49) 116(1) ? ? ? yes
C(44) C(45) C(46) 121(1) ? ? ? yes
C(45) C(46) C(47) 120(1) ? ? ? yes
C(46) C(47) C(48) 118(1) ? ? ? yes
C(47) C(48) C(49) 120(1) ? ? ? yes
C(44) C(49) C(48) 121(1) ? ? ? yes

loop_
_geom_bond_atom_site_label_1
_geom_bond_atom_site_label_2
_geom_bond_distance
_geom_bond_site_symmetry_1
_geom_bond_site_symmetry_2
_geom_bond_publ_flag
Ru(1) Cl(1) 2.431(4) ? ? yes
Ru(1) P(1) 2.326(5) ? ? yes
Ru(1) P(2) 2.415(4) ? ? yes
Ru(1) O(1) 2.001(9) ? ? yes
Ru(1) O(2) 2.008(9) ? ? yes
Ru(1) N(1) 2.13(1) ? ? yes
P(1) C(1) 1.81(1) ? ? yes
P(1) C(2) 1.81(2) ? ? yes
P(1) C(3) 1.81(2) ? ? yes
P(2) C(9) 1.84(2) ? ? yes
P(2) C(10) 1.81(1) ? ? yes
P(2) C(11) 1.83(2) ? ? yes
O(1) C(17) 1.39(2) ? ? yes
O(2) C(37) 1.45(2) ? ? yes
N(1) C(31) 1.35(2) ? ? yes
N(1) C(35) 1.41(2) ? ? yes
C(3) C(4) 1.39(2) ? ? yes
C(3) C(8) 1.42(2) ? ? yes
C(4) C(5) 1.32(2) ? ? yes
C(5) C(6) 1.39(3) ? ? yes
C(6) C(7) 1.36(3) ? ? yes
C(7) C(8) 1.40(2) ? ? yes
C(11) C(12) 1.39(2) ? ? yes
C(11) C(16) 1.41(2) ? ? yes
C(12) C(13) 1.38(2) ? ? yes
C(13) C(14) 1.40(3) ? ? yes
C(14) C(15) 1.36(3) ? ? yes
C(15) C(16) 1.37(2) ? ? yes
C(17) C(18) 1.57(2) ? ? yes
C(17) C(24) 1.56(2) ? ? yes
C(17) C(30) 1.55(2) ? ? yes
C(18) C(19) 1.34(2) ? ? yes
C(18) C(23) 1.40(2) ? ? yes
C(19) C(20) 1.42(2) ? ? yes
C(20) C(21) 1.37(3) ? ? yes
C(21) C(22) 1.34(3) ? ? yes
C(22) C(23) 1.42(2) ? ? yes
C(24) C(25) 1.38(2) ? ? yes
C(24) C(29) 1.40(2) ? ? yes
C(25) C(26) 1.38(2) ? ? yes
C(26) C(27) 1.39(2) ? ? yes
C(27) C(28) 1.33(2) ? ? yes
C(28) C(29) 1.38(2) ? ? yes
C(30) C(31) 1.53(2) ? ? yes
C(31) C(32) 1.40(2) ? ? yes
C(32) C(33) 1.39(2) ? ? yes
C(33) C(34) 1.30(2) ? ? yes
C(34) C(35) 1.42(2) ? ? yes
C(35) C(36) 1.48(2) ? ? yes
C(36) C(37) 1.50(2) ? ? yes
C(37) C(38) 1.59(2) ? ? yes
C(37) C(44) 1.55(2) ? ? yes
C(38) C(39) 1.40(2) ? ? yes
C(38) C(43) 1.33(2) ? ? yes
C(39) C(40) 1.42(3) ? ? yes
C(40) C(41) 1.33(3) ? ? yes
C(41) C(42) 1.36(3) ? ? yes
C(42) C(43) 1.39(2) ? ? yes
C(44) C(45) 1.43(2) ? ? yes
C(44) C(49) 1.39(2) ? ? yes
C(45) C(46) 1.37(2) ? ? yes
C(46) C(47) 1.38(3) ? ? yes
C(47) C(48) 1.38(3) ? ? yes
C(48) C(49) 1.39(3) ? ? yes
